data_1572551
loop_
_publ_author_name
'Kulyabin, Pavel S.'
'Goryunov, Georgy P.'
'Iashin, Andrei N.'
'Mladentsev, Dmitry Y.'
'Uborsky, Dmitry V.'
'Ehm, Christian'
'Canich, Jo Ann M.'
'Hagadorn, John R.'
'Voskoboynikov, Alexander Z.'

_publ_section_title
;
 Reversible C-C bond formation in group 4 metal complexes: nitrile
 extrusion <i>via</i> &#x3b2;-aryl elimination.
;
_journal_issue 38
_journal_name_full 'Chemical science'
_journal_page_first 15825
_journal_page_last 15834
_journal_paper_doi 10.1039/d4sc02173h
_journal_volume 15
_journal_year 2024
_chemical_formula_moiety 'C41 H46 Hf N4 Si'
_chemical_formula_sum 'C41 H46 Hf N4 Si'
_chemical_formula_weight 801.40
_space_group_crystal_system trigonal
_space_group_IT_number 148
_space_group_name_Hall '-R 3'
_space_group_name_H-M_alt 'R -3 :H'
_atom_sites_solution_hydrogens geom
_audit_creation_date 2022-02-08
_audit_creation_method
;
Olex2 1.3
(compiled 2020.11.12 svn.r5f609507 for OlexSys, GUI svn.r6226)
;
_audit_update_record
;
2023-10-16 deposited with the CCDC.	2024-09-10 downloaded from the CCDC.
;
_cell_angle_alpha 90
_cell_angle_beta 90
_cell_angle_gamma 120
_cell_formula_units_Z 18
_cell_length_a 44.5128(8)
_cell_length_b 44.5128(8)
_cell_length_c 9.3817(3)
_cell_measurement_reflns_used 6881
_cell_measurement_temperature 120.0
_cell_measurement_theta_max 27.027
_cell_measurement_theta_min 2.414
_cell_volume 16098.4(7)
_computing_cell_refinement 'SAINT V8.40B (?, 2016)'
_computing_data_collection 'APEX3 (Bruker, 2019)'
_computing_data_reduction 'SAINT V8.40B (?, 2016)'
_computing_molecular_graphics 'Olex2 1.3 (Dolomanov et al., 2009)'
_computing_publication_material 'Olex2 1.3 (Dolomanov et al., 2009)'
_computing_structure_refinement 'XL  (Sheldrick, 2008)'
_computing_structure_solution 'SHELXT 2014/5 (Sheldrick, 2014)'
_diffrn_ambient_temperature 120.0
_diffrn_measured_fraction_theta_full 1.000
_diffrn_measured_fraction_theta_max 1.000
_diffrn_measurement_device_type 'Bruker D8 Quest with Photon III detector'
_diffrn_measurement_method '\f and \w scans'
_diffrn_radiation_type MoK\a
_diffrn_radiation_wavelength 0.71073
_diffrn_reflns_av_R_equivalents 0.0882
_diffrn_reflns_av_unetI/netI 0.0600
_diffrn_reflns_Laue_measured_fraction_full 1.000
_diffrn_reflns_Laue_measured_fraction_max 1.000
_diffrn_reflns_limit_h_max 58
_diffrn_reflns_limit_h_min -60
_diffrn_reflns_limit_k_max 60
_diffrn_reflns_limit_k_min -59
_diffrn_reflns_limit_l_max 12
_diffrn_reflns_limit_l_min -12
_diffrn_reflns_number 53933
_diffrn_reflns_point_group_measured_fraction_full 1.000
_diffrn_reflns_point_group_measured_fraction_max 1.000
_diffrn_reflns_theta_full 25.242
_diffrn_reflns_theta_max 28.995
_diffrn_reflns_theta_min 1.830
_diffrn_source 'micro-focus sealed X-ray tube'
_diffrn_source_current 1.41
_diffrn_source_power 0.0705
_diffrn_source_voltage 50.0
_diffrn_standards_number 0
_exptl_absorpt_coefficient_mu 2.984
_exptl_absorpt_correction_T_max 0.7461
_exptl_absorpt_correction_T_min 0.5956
_exptl_absorpt_correction_type multi-scan
_exptl_absorpt_process_details
;
SADABS-2016/2 (Bruker,2016/2) was used for absorption correction.
wR2(int) was 0.1091 before and 0.0707 after correction.
The Ratio of minimum to maximum transmission is 0.7983.
The \l/2 correction factor is Not present.
;
_exptl_crystal_colour colourless
_exptl_crystal_colour_primary colourless
_exptl_crystal_density_diffrn 1.488
_exptl_crystal_description block
_exptl_crystal_F_000 7308
_exptl_crystal_size_max 0.16
_exptl_crystal_size_mid 0.13
_exptl_crystal_size_min 0.12
_exptl_transmission_factor_max 0.716
_exptl_transmission_factor_min 0.647
_refine_diff_density_max 1.179
_refine_diff_density_min -1.007
_refine_diff_density_rms 0.137
_refine_ls_extinction_method none
_refine_ls_goodness_of_fit_ref 1.025
_refine_ls_hydrogen_treatment constr
_refine_ls_matrix_type full
_refine_ls_number_parameters 432
_refine_ls_number_reflns 9491
_refine_ls_number_restraints 0
_refine_ls_restrained_S_all 1.025
_refine_ls_R_factor_all 0.0530
_refine_ls_R_factor_gt 0.0406
_refine_ls_shift/su_max 0.005
_refine_ls_shift/su_mean 0.000
_refine_ls_structure_factor_coef Fsqd
_refine_ls_weighting_details 'w=1/[\s^2^(Fo^2^)+(0.0263P)^2^+60.9707P] where P=(Fo^2^+2Fc^2^)/3'
_refine_ls_weighting_scheme calc
_refine_ls_wR_factor_gt 0.0814
_refine_ls_wR_factor_ref 0.0872
_reflns_Friedel_coverage 0.000
_reflns_number_gt 7826
_reflns_number_total 9491
_reflns_threshold_expression 'I > 2\s(I)'
_cod_data_source_file d4sc02173h7.cif
_cod_data_source_block 1_a
_cod_depositor_comments 'Adding full bibliography for 1572545--1572551.cif.'
_cod_original_cell_volume 16098.4(8)
_cod_original_sg_symbol_H-M 'R -3'
_cod_database_code 1572551
_shelx_shelxl_version_number 2016/6
_shelx_space_group_comment
;
The symmetry employed for this shelxl refinement is uniquely defined
by the following loop, which should always be used as a source of
symmetry information in preference to the above space-group names.
They are only intended as comments.
;
_shelx_estimated_absorpt_t_max 0.716
_shelx_estimated_absorpt_t_min 0.647
_olex2_refinement_description
;
1. Fixed Uiso
 At 1.2 times of:
  All C(H) groups
 At 1.5 times of:
  All C(H,H,H) groups
2.a Ternary CH refined with riding coordinates:
 C28(H28), C31(H31)
2.b Aromatic/amide H refined with riding coordinates:
 C19(H19), C15(H15), C3(H3), C17(H17), C16(H16), C4(H4), C11(H11), C10(H10),
 C5(H5), C18(H18), C8(H8), C24(H24), C26(H26), C9(H9), C41(H41), C25(H25),
 C37(H37), C38(H38), C39(H39), C40(H40)
2.c Idealised Me refined as rotating group:
 C34(H34A,H34B,H34C), C20(H20A,H20B,H20C), C21(H21A,H21B,H21C), C30(H30A,H30B,
 H30C), C42(H42A,H42B,H42C), C32(H32A,H32B,H32C), C29(H29A,H29B,H29C), C33(H33A,
 H33B,H33C)
;
_olex2_submission_special_instructions 'No special instructions were received'

loop_
_space_group_symop_operation_xyz
'x, y, z'
'-y, x-y, z'
'-x+y, -x, z'
'x+2/3, y+1/3, z+1/3'
'-y+2/3, x-y+1/3, z+1/3'
'-x+y+2/3, -x+1/3, z+1/3'
'x+1/3, y+2/3, z+2/3'
'-y+1/3, x-y+2/3, z+2/3'
'-x+y+1/3, -x+2/3, z+2/3'
'-x, -y, -z'
'y, -x+y, -z'
'x-y, x, -z'
'-x+2/3, -y+1/3, -z+1/3'
'y+2/3, -x+y+1/3, -z+1/3'
'x-y+2/3, x+1/3, -z+1/3'
'-x+1/3, -y+2/3, -z+2/3'
'y+1/3, -x+y+2/3, -z+2/3'
'x-y+1/3, x+2/3, -z+2/3'

loop_
_atom_site_label
_atom_site_type_symbol
_atom_site_fract_x
_atom_site_fract_y
_atom_site_fract_z
_atom_site_U_iso_or_equiv
_atom_site_adp_type
_atom_site_occupancy
_atom_site_site_symmetry_order
_atom_site_calc_flag
_atom_site_refinement_flags_posn
_atom_site_refinement_flags_adp
_atom_site_refinement_flags_occupancy
_atom_site_disorder_assembly
_atom_site_disorder_group
Hf1 Hf 0.49477(2) 0.61041(2) 0.72657(2) 0.01621(5) Uani 1 1 d . . . . .
Si1 Si 0.56443(3) 0.68923(3) 0.68666(12) 0.0209(2) Uani 1 1 d . . . . .
N2 N 0.45470(8) 0.61826(8) 0.7894(3) 0.0192(7) Uani 1 1 d . . . . .
N3 N 0.54567(8) 0.64909(8) 0.7671(3) 0.0174(7) Uani 1 1 d . . . . .
N4 N 0.48354(9) 0.57123(9) 0.8603(4) 0.0227(7) Uani 1 1 d . . . . .
N1 N 0.49796(8) 0.65495(8) 0.5687(3) 0.0171(6) Uani 1 1 d . . . . .
C14 C 0.40321(10) 0.62265(9) 0.8262(4) 0.0166(7) Uani 1 1 d . . . . .
C2 C 0.47157(10) 0.65156(10) 0.4852(4) 0.0185(8) Uani 1 1 d . . . . .
C19 C 0.40860(10) 0.62749(10) 0.9720(4) 0.0202(8) Uani 1 1 d . . . . .
H19 H 0.427483 0.626469 1.014066 0.024 Uiso 1 1 calc R U . . .
C22 C 0.56812(10) 0.64289(10) 0.8594(4) 0.0179(8) Uani 1 1 d . . . . .
C13 C 0.42673(9) 0.61485(9) 0.7393(4) 0.0159(7) Uani 1 1 d . . . . .
C15 C 0.37560(10) 0.62450(10) 0.7670(4) 0.0220(8) Uani 1 1 d . . . . .
H15 H 0.371573 0.621426 0.667270 0.026 Uiso 1 1 calc R U . . .
C12 C 0.41579(10) 0.60156(10) 0.5895(4) 0.0175(8) Uani 1 1 d . . . . .
C3 C 0.47475(10) 0.67904(11) 0.4052(4) 0.0211(8) Uani 1 1 d . . . . .
H3 H 0.456004 0.676209 0.347214 0.025 Uiso 1 1 calc R U . . .
C7 C 0.43830(10) 0.61785(10) 0.4747(4) 0.0192(8) Uani 1 1 d . . . . .
C17 C 0.35954(11) 0.63520(11) 0.9964(5) 0.0258(9) Uani 1 1 d . . . . .
H17 H 0.344513 0.639281 1.054866 0.031 Uiso 1 1 calc R U . . .
C16 C 0.35384(11) 0.63077(11) 0.8519(5) 0.0252(9) Uani 1 1 d . . . . .
H16 H 0.335021 0.632005 0.810374 0.030 Uiso 1 1 calc R U . . .
C23 C 0.58744(10) 0.62806(10) 0.8036(5) 0.0228(8) Uani 1 1 d . . . . .
C4 C 0.50518(11) 0.71067(11) 0.4094(4) 0.0228(8) Uani 1 1 d . . . . .
H4 H 0.507501 0.729758 0.355205 0.027 Uiso 1 1 calc R U . . .
C34 C 0.48866(11) 0.58240(11) 0.5197(5) 0.0261(9) Uani 1 1 d . . . . .
H34A H 0.503319 0.571742 0.520911 0.039 Uiso 1 1 calc R U . . .
H34B H 0.495639 0.598908 0.440539 0.039 Uiso 1 1 calc R U . . .
H34C H 0.464349 0.564327 0.507589 0.039 Uiso 1 1 calc R U . . .
C11 C 0.38399(10) 0.57181(10) 0.5639(4) 0.0217(8) Uani 1 1 d . . . . .
H11 H 0.368327 0.561328 0.641048 0.026 Uiso 1 1 calc R U . . .
C10 C 0.37451(11) 0.55714(11) 0.4309(4) 0.0247(9) Uani 1 1 d . . . . .
H10 H 0.353022 0.536368 0.416933 0.030 Uiso 1 1 calc R U . . .
C5 C 0.53206(10) 0.71403(11) 0.4934(4) 0.0213(8) Uani 1 1 d . . . . .
H5 H 0.553159 0.735567 0.498065 0.026 Uiso 1 1 calc R U . . .
C6 C 0.52820(10) 0.68597(10) 0.5708(4) 0.0188(8) Uani 1 1 d . . . . .
C27 C 0.57124(11) 0.65194(11) 1.0048(4) 0.0247(9) Uani 1 1 d . . . . .
C18 C 0.38708(11) 0.63374(11) 1.0567(5) 0.0271(9) Uani 1 1 d . . . . .
H18 H 0.391162 0.637032 1.156405 0.033 Uiso 1 1 calc R U . . .
C8 C 0.42802(11) 0.60330(11) 0.3394(4) 0.0240(9) Uani 1 1 d . . . . .
H8 H 0.442787 0.614351 0.260219 0.029 Uiso 1 1 calc R U . . .
C36 C 0.46650(11) 0.51095(11) 0.8924(5) 0.0276(10) Uani 1 1 d . . . . .
C20 C 0.57869(12) 0.72754(11) 0.8061(5) 0.0346(11) Uani 1 1 d . . . . .
H20A H 0.558883 0.724746 0.862264 0.052 Uiso 1 1 calc R U . . .
H20B H 0.587798 0.748666 0.748397 0.052 Uiso 1 1 calc R U . . .
H20C H 0.596866 0.729330 0.870390 0.052 Uiso 1 1 calc R U . . .
C24 C 0.60986(12) 0.62391(11) 0.8924(6) 0.0327(11) Uani 1 1 d . . . . .
H24 H 0.623356 0.614685 0.854590 0.039 Uiso 1 1 calc R U . . .
C21 C 0.60186(11) 0.69877(13) 0.5695(5) 0.0341(11) Uani 1 1 d . . . . .
H21A H 0.620782 0.699974 0.627194 0.051 Uiso 1 1 calc R U . . .
H21B H 0.609817 0.721025 0.521276 0.051 Uiso 1 1 calc R U . . .
H21C H 0.594707 0.680339 0.498206 0.051 Uiso 1 1 calc R U . . .
C28 C 0.58272(11) 0.61431(12) 0.6526(5) 0.0287(10) Uani 1 1 d . . . . .
H28 H 0.568068 0.621778 0.599493 0.034 Uiso 1 1 calc R U . . .
C26 C 0.59362(12) 0.64606(12) 1.0892(5) 0.0338(11) Uani 1 1 d . . . . .
H26 H 0.595413 0.651397 1.188012 0.041 Uiso 1 1 calc R U . . .
C9 C 0.39674(11) 0.57309(12) 0.3180(4) 0.0281(10) Uani 1 1 d . . . . .
H9 H 0.390551 0.563296 0.225301 0.034 Uiso 1 1 calc R U . . .
C41 C 0.47413(12) 0.50725(12) 0.7533(5) 0.0321(10) Uani 1 1 d . . . . .
H41 H 0.480650 0.525901 0.688457 0.039 Uiso 1 1 calc R U . . .
C35 C 0.47016(11) 0.54450(11) 0.9398(5) 0.0254(9) Uani 1 1 d . . . . .
C25 C 0.61309(13) 0.63281(12) 1.0339(5) 0.0361(11) Uani 1 1 d . . . . .
H25 H 0.628707 0.629804 1.093072 0.043 Uiso 1 1 calc R U . . .
C37 C 0.45680(11) 0.48310(12) 0.9855(6) 0.0337(11) Uani 1 1 d . . . . .
H37 H 0.451481 0.484987 1.082037 0.040 Uiso 1 1 calc R U . . .
C31 C 0.55035(11) 0.66689(11) 1.0713(5) 0.0303(10) Uani 1 1 d . . . . .
H31 H 0.540433 0.674292 0.992173 0.036 Uiso 1 1 calc R U . . .
C30 C 0.61680(13) 0.62724(15) 0.5707(6) 0.0450(13) Uani 1 1 d . . . . .
H30A H 0.630123 0.617467 0.613513 0.067 Uiso 1 1 calc R U . . .
H30B H 0.630340 0.652617 0.575372 0.067 Uiso 1 1 calc R U . . .
H30C H 0.611715 0.619898 0.470933 0.067 Uiso 1 1 calc R U . . .
C38 C 0.45491(12) 0.45261(12) 0.9376(6) 0.0409(13) Uani 1 1 d . . . . .
H38 H 0.448221 0.433763 1.001484 0.049 Uiso 1 1 calc R U . . .
C39 C 0.46254(13) 0.44962(13) 0.8004(6) 0.0424(13) Uani 1 1 d . . . . .
H39 H 0.461048 0.428645 0.768728 0.051 Uiso 1 1 calc R U . . .
C42 C 0.45706(12) 0.54551(12) 1.0869(5) 0.0329(10) Uani 1 1 d . . . . .
H42A H 0.472297 0.544006 1.158402 0.049 Uiso 1 1 calc R U . . .
H42B H 0.433461 0.525891 1.098449 0.049 Uiso 1 1 calc R U . . .
H42C H 0.456894 0.567284 1.099360 0.049 Uiso 1 1 calc R U . . .
C32 C 0.57221(14) 0.69837(13) 1.1641(5) 0.0422(13) Uani 1 1 d . . . . .
H32A H 0.558011 0.708141 1.197223 0.063 Uiso 1 1 calc R U . . .
H32B H 0.591848 0.715840 1.108608 0.063 Uiso 1 1 calc R U . . .
H32C H 0.580891 0.691435 1.246475 0.063 Uiso 1 1 calc R U . . .
C29 C 0.56340(13) 0.57472(13) 0.6572(6) 0.0401(12) Uani 1 1 d . . . . .
H29A H 0.560211 0.565592 0.559896 0.060 Uiso 1 1 calc R U . . .
H29B H 0.540693 0.566249 0.702105 0.060 Uiso 1 1 calc R U . . .
H29C H 0.576902 0.566904 0.712476 0.060 Uiso 1 1 calc R U . . .
C40 C 0.47252(13) 0.47698(13) 0.7056(6) 0.0412(12) Uani 1 1 d . . . . .
H40 H 0.478148 0.474988 0.609663 0.049 Uiso 1 1 calc R U . . .
C33 C 0.52002(16) 0.63892(15) 1.1580(7) 0.065(2) Uani 1 1 d . . . . .
H33A H 0.529061 0.630746 1.234811 0.098 Uiso 1 1 calc R U . . .
H33B H 0.505113 0.619432 1.095509 0.098 Uiso 1 1 calc R U . . .
H33C H 0.506524 0.648706 1.198907 0.098 Uiso 1 1 calc R U . . .

loop_
_atom_site_aniso_label
_atom_site_aniso_U_11
_atom_site_aniso_U_22
_atom_site_aniso_U_33
_atom_site_aniso_U_23
_atom_site_aniso_U_13
_atom_site_aniso_U_12
Hf1 0.01443(8) 0.01577(8) 0.01893(8) 0.00182(6) 0.00028(6) 0.00792(7)
Si1 0.0145(5) 0.0199(6) 0.0255(6) 0.0065(4) 0.0009(4) 0.0064(4)
N2 0.0173(16) 0.0196(17) 0.0206(16) 0.0031(13) 0.0016(13) 0.0092(14)
N3 0.0142(15) 0.0182(16) 0.0194(16) 0.0032(13) -0.0012(12) 0.0078(13)
N4 0.0176(17) 0.0215(18) 0.0278(18) 0.0043(14) -0.0034(14) 0.0090(14)
N1 0.0170(16) 0.0174(16) 0.0181(16) 0.0031(12) 0.0022(12) 0.0095(14)
C14 0.0171(18) 0.0110(17) 0.0208(19) 0.0034(14) 0.0037(15) 0.0064(15)
C2 0.0199(19) 0.025(2) 0.0145(17) -0.0004(15) 0.0019(14) 0.0144(17)
C19 0.021(2) 0.021(2) 0.0197(19) 0.0013(15) 0.0015(15) 0.0118(17)
C22 0.0130(18) 0.0168(19) 0.0222(19) 0.0043(15) -0.0004(15) 0.0061(15)
C13 0.0148(18) 0.0143(18) 0.0183(18) 0.0006(14) 0.0023(14) 0.0070(15)
C15 0.024(2) 0.021(2) 0.021(2) -0.0001(16) 0.0003(16) 0.0112(17)
C12 0.0159(18) 0.0197(19) 0.0211(19) 0.0002(15) -0.0017(15) 0.0119(16)
C3 0.023(2) 0.028(2) 0.0165(18) 0.0003(16) 0.0015(15) 0.0154(18)
C7 0.0163(19) 0.024(2) 0.0193(19) 0.0026(15) -0.0022(15) 0.0115(17)
C17 0.028(2) 0.021(2) 0.032(2) 0.0000(17) 0.0100(18) 0.0143(18)
C16 0.020(2) 0.025(2) 0.033(2) -0.0015(18) 0.0032(17) 0.0132(18)
C23 0.0159(19) 0.0175(19) 0.033(2) 0.0014(17) 0.0006(16) 0.0066(16)
C4 0.025(2) 0.024(2) 0.0198(19) 0.0091(16) 0.0053(16) 0.0133(18)
C34 0.027(2) 0.021(2) 0.031(2) -0.0008(17) -0.0021(18) 0.0121(18)
C11 0.019(2) 0.023(2) 0.025(2) 0.0009(16) -0.0002(16) 0.0118(17)
C10 0.022(2) 0.023(2) 0.025(2) -0.0033(17) -0.0034(17) 0.0086(18)
C5 0.0182(19) 0.021(2) 0.023(2) 0.0048(16) 0.0029(15) 0.0084(17)
C6 0.0150(18) 0.022(2) 0.0193(19) 0.0023(15) 0.0046(14) 0.0088(16)
C27 0.024(2) 0.021(2) 0.024(2) 0.0028(16) 0.0001(17) 0.0074(18)
C18 0.034(2) 0.026(2) 0.023(2) -0.0036(17) 0.0023(18) 0.016(2)
C8 0.022(2) 0.034(2) 0.0158(19) 0.0021(17) 0.0017(15) 0.0142(19)
C36 0.018(2) 0.021(2) 0.040(3) 0.0013(18) -0.0090(18) 0.0067(17)
C20 0.033(3) 0.018(2) 0.040(3) 0.0060(19) -0.007(2) 0.0036(19)
C24 0.026(2) 0.023(2) 0.053(3) -0.004(2) -0.007(2) 0.0147(19)
C21 0.021(2) 0.040(3) 0.040(3) 0.020(2) 0.0100(19) 0.014(2)
C28 0.028(2) 0.033(2) 0.035(2) -0.0053(19) -0.0021(19) 0.022(2)
C26 0.039(3) 0.026(2) 0.025(2) 0.0021(18) -0.012(2) 0.007(2)
C9 0.029(2) 0.036(3) 0.0162(19) -0.0083(17) -0.0048(17) 0.014(2)
C41 0.029(2) 0.022(2) 0.041(3) 0.0008(19) -0.008(2) 0.0094(19)
C35 0.020(2) 0.022(2) 0.030(2) 0.0061(17) -0.0070(17) 0.0071(17)
C25 0.034(3) 0.029(2) 0.046(3) 0.004(2) -0.015(2) 0.016(2)
C37 0.023(2) 0.025(2) 0.046(3) 0.011(2) -0.005(2) 0.0075(19)
C31 0.027(2) 0.025(2) 0.026(2) -0.0073(18) 0.0043(18) 0.0041(19)
C30 0.041(3) 0.056(4) 0.047(3) 0.000(3) 0.012(2) 0.031(3)
C38 0.028(3) 0.022(2) 0.065(4) 0.013(2) -0.006(2) 0.007(2)
C39 0.034(3) 0.022(2) 0.067(4) -0.004(2) -0.016(3) 0.012(2)
C42 0.028(2) 0.031(2) 0.036(3) 0.010(2) 0.005(2) 0.012(2)
C32 0.054(3) 0.032(3) 0.033(3) -0.011(2) 0.001(2) 0.016(3)
C29 0.041(3) 0.036(3) 0.049(3) -0.015(2) -0.008(2) 0.023(2)
C40 0.040(3) 0.034(3) 0.047(3) -0.005(2) -0.012(2) 0.017(2)
C33 0.062(4) 0.043(3) 0.061(4) -0.010(3) 0.035(3) 0.005(3)

loop_
_atom_type_symbol
_atom_type_description
_atom_type_scat_dispersion_real
_atom_type_scat_dispersion_imag
_atom_type_scat_source
C C 0.0033 0.0016 'International Tables Vol C Tables 4.2.6.8 and 6.1.1.4'
H H 0.0000 0.0000 'International Tables Vol C Tables 4.2.6.8 and 6.1.1.4'
Hf Hf -0.5830 6.1852 'International Tables Vol C Tables 4.2.6.8 and 6.1.1.4'
N N 0.0061 0.0033 'International Tables Vol C Tables 4.2.6.8 and 6.1.1.4'
Si Si 0.0817 0.0704 'International Tables Vol C Tables 4.2.6.8 and 6.1.1.4'

loop_
_geom_angle_atom_site_label_1
_geom_angle_atom_site_label_2
_geom_angle_atom_site_label_3
_geom_angle
_geom_angle_site_symmetry_1
_geom_angle_site_symmetry_3
_geom_angle_publ_flag
N2 Hf1 N3 118.79(13) . . ?
N2 Hf1 N1 74.82(11) . . ?
N2 Hf1 C34 117.67(14) . . ?
N3 Hf1 N1 80.83(11) . . ?
N3 Hf1 C34 113.34(14) . . ?
N4 Hf1 N2 96.21(13) . . ?
N4 Hf1 N3 107.51(13) . . ?
N4 Hf1 N1 170.13(12) . . ?
N4 Hf1 C34 98.61(15) . . ?
C34 Hf1 N1 82.39(13) . . ?
N3 Si1 C6 102.69(17) . . ?
N3 Si1 C20 116.84(19) . . ?
N3 Si1 C21 114.22(19) . . ?
C20 Si1 C6 107.6(2) . . ?
C21 Si1 C6 108.09(19) . . ?
C21 Si1 C20 106.9(2) . . ?
C13 N2 Hf1 138.9(3) . . ?
Si1 N3 Hf1 122.69(17) . . ?
C22 N3 Hf1 121.3(2) . . ?
C22 N3 Si1 115.9(2) . . ?
C35 N4 Hf1 168.6(3) . . ?
C2 N1 Hf1 124.7(3) . . ?
C2 N1 C6 118.8(3) . . ?
C6 N1 Hf1 116.4(2) . . ?
C19 C14 C13 119.1(3) . . ?
C19 C14 C15 118.4(4) . . ?
C15 C14 C13 122.5(4) . . ?
N1 C2 C3 121.1(4) . . ?
N1 C2 C7 121.2(3) . . ?
C3 C2 C7 117.7(3) . . ?
C14 C19 H19 119.4 . . ?
C18 C19 C14 121.2(4) . . ?
C18 C19 H19 119.4 . . ?
C23 C22 N3 120.3(3) . . ?
C27 C22 N3 120.1(3) . . ?
C27 C22 C23 119.6(4) . . ?
N2 C13 C14 121.9(3) . . ?
N2 C13 C12 119.9(3) . . ?
C14 C13 C12 118.2(3) . . ?
C14 C15 H15 119.6 . . ?
C16 C15 C14 120.7(4) . . ?
C16 C15 H15 119.6 . . ?
C7 C12 C13 120.4(3) . . ?
C11 C12 C13 120.6(3) . . ?
C11 C12 C7 118.9(4) . . ?
C2 C3 H3 120.0 . . ?
C2 C3 C4 120.1(4) . . ?
C4 C3 H3 120.0 . . ?
C12 C7 C2 124.2(4) . . ?
C8 C7 C2 117.2(4) . . ?
C8 C7 C12 118.4(4) . . ?
C16 C17 H17 119.9 . . ?
C16 C17 C18 120.1(4) . . ?
C18 C17 H17 119.9 . . ?
C15 C16 H16 120.1 . . ?
C17 C16 C15 119.9(4) . . ?
C17 C16 H16 120.1 . . ?
C22 C23 C28 122.5(4) . . ?
C24 C23 C22 119.1(4) . . ?
C24 C23 C28 118.2(4) . . ?
C3 C4 H4 120.6 . . ?
C5 C4 C3 118.8(4) . . ?
C5 C4 H4 120.6 . . ?
Hf1 C34 H34A 109.5 . . ?
Hf1 C34 H34B 109.5 . . ?
Hf1 C34 H34C 109.5 . . ?
H34A C34 H34B 109.5 . . ?
H34A C34 H34C 109.5 . . ?
H34B C34 H34C 109.5 . . ?
C12 C11 H11 118.9 . . ?
C10 C11 C12 122.2(4) . . ?
C10 C11 H11 118.9 . . ?
C11 C10 H10 120.6 . . ?
C11 C10 C9 118.8(4) . . ?
C9 C10 H10 120.6 . . ?
C4 C5 H5 120.2 . . ?
C4 C5 C6 119.7(4) . . ?
C6 C5 H5 120.2 . . ?
N1 C6 Si1 117.3(3) . . ?
N1 C6 C5 121.5(4) . . ?
C5 C6 Si1 121.2(3) . . ?
C22 C27 C31 121.8(4) . . ?
C26 C27 C22 118.2(4) . . ?
C26 C27 C31 119.9(4) . . ?
C19 C18 C17 119.8(4) . . ?
C19 C18 H18 120.1 . . ?
C17 C18 H18 120.1 . . ?
C7 C8 H8 119.3 . . ?
C9 C8 C7 121.4(4) . . ?
C9 C8 H8 119.3 . . ?
C41 C36 C35 119.6(4) . . ?
C41 C36 C37 118.1(4) . . ?
C37 C36 C35 122.3(4) . . ?
Si1 C20 H20A 109.5 . . ?
Si1 C20 H20B 109.5 . . ?
Si1 C20 H20C 109.5 . . ?
H20A C20 H20B 109.5 . . ?
H20A C20 H20C 109.5 . . ?
H20B C20 H20C 109.5 . . ?
C23 C24 H24 119.2 . . ?
C25 C24 C23 121.5(4) . . ?
C25 C24 H24 119.2 . . ?
Si1 C21 H21A 109.5 . . ?
Si1 C21 H21B 109.5 . . ?
Si1 C21 H21C 109.5 . . ?
H21A C21 H21B 109.5 . . ?
H21A C21 H21C 109.5 . . ?
H21B C21 H21C 109.5 . . ?
C23 C28 H28 108.3 . . ?
C23 C28 C30 113.9(4) . . ?
C23 C28 C29 108.9(4) . . ?
C30 C28 H28 108.3 . . ?
C29 C28 H28 108.3 . . ?
C29 C28 C30 109.1(4) . . ?
C27 C26 H26 119.0 . . ?
C25 C26 C27 122.0(4) . . ?
C25 C26 H26 119.0 . . ?
C10 C9 C8 120.2(4) . . ?
C10 C9 H9 119.9 . . ?
C8 C9 H9 119.9 . . ?
C36 C41 H41 119.2 . . ?
C36 C41 C40 121.7(5) . . ?
C40 C41 H41 119.2 . . ?
N4 C35 C36 121.9(4) . . ?
N4 C35 C42 121.1(4) . . ?
C36 C35 C42 117.0(4) . . ?
C24 C25 H25 120.2 . . ?
C26 C25 C24 119.5(4) . . ?
C26 C25 H25 120.2 . . ?
C36 C37 H37 119.9 . . ?
C38 C37 C36 120.3(5) . . ?
C38 C37 H37 119.9 . . ?
C27 C31 H31 107.9 . . ?
C27 C31 C33 110.1(4) . . ?
C32 C31 C27 112.9(4) . . ?
C32 C31 H31 107.9 . . ?
C32 C31 C33 110.1(4) . . ?
C33 C31 H31 107.9 . . ?
C28 C30 H30A 109.5 . . ?
C28 C30 H30B 109.5 . . ?
C28 C30 H30C 109.5 . . ?
H30A C30 H30B 109.5 . . ?
H30A C30 H30C 109.5 . . ?
H30B C30 H30C 109.5 . . ?
C37 C38 H38 119.8 . . ?
C39 C38 C37 120.5(5) . . ?
C39 C38 H38 119.8 . . ?
C38 C39 H39 119.7 . . ?
C38 C39 C40 120.5(5) . . ?
C40 C39 H39 119.7 . . ?
C35 C42 H42A 109.5 . . ?
C35 C42 H42B 109.5 . . ?
C35 C42 H42C 109.5 . . ?
H42A C42 H42B 109.5 . . ?
H42A C42 H42C 109.5 . . ?
H42B C42 H42C 109.5 . . ?
C31 C32 H32A 109.5 . . ?
C31 C32 H32B 109.5 . . ?
C31 C32 H32C 109.5 . . ?
H32A C32 H32B 109.5 . . ?
H32A C32 H32C 109.5 . . ?
H32B C32 H32C 109.5 . . ?
C28 C29 H29A 109.5 . . ?
C28 C29 H29B 109.5 . . ?
C28 C29 H29C 109.5 . . ?
H29A C29 H29B 109.5 . . ?
H29A C29 H29C 109.5 . . ?
H29B C29 H29C 109.5 . . ?
C41 C40 C39 118.9(5) . . ?
C41 C40 H40 120.5 . . ?
C39 C40 H40 120.5 . . ?
C31 C33 H33A 109.5 . . ?
C31 C33 H33B 109.5 . . ?
C31 C33 H33C 109.5 . . ?
H33A C33 H33B 109.5 . . ?
H33A C33 H33C 109.5 . . ?
H33B C33 H33C 109.5 . . ?

loop_
_geom_bond_atom_site_label_1
_geom_bond_atom_site_label_2
_geom_bond_distance
_geom_bond_site_symmetry_2
_geom_bond_publ_flag
Hf1 N2 2.068(3) . ?
Hf1 N3 2.083(3) . ?
Hf1 N4 1.998(3) . ?
Hf1 N1 2.421(3) . ?
Hf1 C34 2.248(4) . ?
Si1 N3 1.723(3) . ?
Si1 C6 1.889(4) . ?
Si1 C20 1.867(5) . ?
Si1 C21 1.859(4) . ?
N2 C13 1.267(5) . ?
N3 C22 1.449(5) . ?
N4 C35 1.272(5) . ?
N1 C2 1.356(5) . ?
N1 C6 1.364(5) . ?
C14 C19 1.386(5) . ?
C14 C13 1.499(5) . ?
C14 C15 1.388(5) . ?
C2 C3 1.381(5) . ?
C2 C7 1.494(5) . ?
C19 H19 0.9500 . ?
C19 C18 1.376(5) . ?
C22 C23 1.420(5) . ?
C22 C27 1.410(6) . ?
C13 C12 1.508(5) . ?
C15 H15 0.9500 . ?
C15 C16 1.386(5) . ?
C12 C7 1.401(5) . ?
C12 C11 1.393(5) . ?
C3 H3 0.9500 . ?
C3 C4 1.383(6) . ?
C7 C8 1.394(5) . ?
C17 H17 0.9500 . ?
C17 C16 1.375(6) . ?
C17 C18 1.381(6) . ?
C16 H16 0.9500 . ?
C23 C24 1.381(6) . ?
C23 C28 1.516(6) . ?
C4 H4 0.9500 . ?
C4 C5 1.378(6) . ?
C34 H34A 0.9800 . ?
C34 H34B 0.9800 . ?
C34 H34C 0.9800 . ?
C11 H11 0.9500 . ?
C11 C10 1.373(6) . ?
C10 H10 0.9500 . ?
C10 C9 1.379(6) . ?
C5 H5 0.9500 . ?
C5 C6 1.379(5) . ?
C27 C26 1.396(6) . ?
C27 C31 1.522(6) . ?
C18 H18 0.9500 . ?
C8 H8 0.9500 . ?
C8 C9 1.384(6) . ?
C36 C41 1.379(7) . ?
C36 C35 1.487(6) . ?
C36 C37 1.397(6) . ?
C20 H20A 0.9800 . ?
C20 H20B 0.9800 . ?
C20 H20C 0.9800 . ?
C24 H24 0.9500 . ?
C24 C25 1.372(7) . ?
C21 H21A 0.9800 . ?
C21 H21B 0.9800 . ?
C21 H21C 0.9800 . ?
C28 H28 1.0000 . ?
C28 C30 1.533(6) . ?
C28 C29 1.527(6) . ?
C26 H26 0.9500 . ?
C26 C25 1.371(7) . ?
C9 H9 0.9500 . ?
C41 H41 0.9500 . ?
C41 C40 1.387(7) . ?
C35 C42 1.507(6) . ?
C25 H25 0.9500 . ?
C37 H37 0.9500 . ?
C37 C38 1.392(7) . ?
C31 H31 1.0000 . ?
C31 C32 1.518(6) . ?
C31 C33 1.534(7) . ?
C30 H30A 0.9800 . ?
C30 H30B 0.9800 . ?
C30 H30C 0.9800 . ?
C38 H38 0.9500 . ?
C38 C39 1.354(8) . ?
C39 H39 0.9500 . ?
C39 C40 1.389(7) . ?
C42 H42A 0.9800 . ?
C42 H42B 0.9800 . ?
C42 H42C 0.9800 . ?
C32 H32A 0.9800 . ?
C32 H32B 0.9800 . ?
C32 H32C 0.9800 . ?
C29 H29A 0.9800 . ?
C29 H29B 0.9800 . ?
C29 H29C 0.9800 . ?
C40 H40 0.9500 . ?
C33 H33A 0.9800 . ?
C33 H33B 0.9800 . ?
C33 H33C 0.9800 . ?

loop_
_geom_torsion_atom_site_label_1
_geom_torsion_atom_site_label_2
_geom_torsion_atom_site_label_3
_geom_torsion_atom_site_label_4
_geom_torsion
_geom_torsion_site_symmetry_1
_geom_torsion_site_symmetry_2
_geom_torsion_site_symmetry_3
_geom_torsion_site_symmetry_4
_geom_torsion_publ_flag
Hf1 N2 C13 C14 177.5(3) . . . . ?
Hf1 N2 C13 C12 -0.6(6) . . . . ?
Hf1 N3 C22 C23 85.9(4) . . . . ?
Hf1 N3 C22 C27 -94.9(4) . . . . ?
Hf1 N4 C35 C36 98.4(17) . . . . ?
Hf1 N4 C35 C42 -81.2(18) . . . . ?
Hf1 N1 C2 C3 175.6(3) . . . . ?
Hf1 N1 C2 C7 -5.4(5) . . . . ?
Hf1 N1 C6 Si1 3.8(4) . . . . ?
Hf1 N1 C6 C5 -175.2(3) . . . . ?
Si1 N3 C22 C23 -90.6(4) . . . . ?
Si1 N3 C22 C27 88.6(4) . . . . ?
N2 C13 C12 C7 -54.5(5) . . . . ?
N2 C13 C12 C11 122.0(4) . . . . ?
N3 Si1 C6 N1 -2.9(3) . . . . ?
N3 Si1 C6 C5 176.1(3) . . . . ?
N3 C22 C23 C24 177.0(4) . . . . ?
N3 C22 C23 C28 -7.2(6) . . . . ?
N3 C22 C27 C26 -178.9(4) . . . . ?
N3 C22 C27 C31 2.7(6) . . . . ?
N1 C2 C3 C4 0.0(6) . . . . ?
N1 C2 C7 C12 62.9(5) . . . . ?
N1 C2 C7 C8 -122.2(4) . . . . ?
C14 C19 C18 C17 0.1(6) . . . . ?
C14 C13 C12 C7 127.3(4) . . . . ?
C14 C13 C12 C11 -56.2(5) . . . . ?
C14 C15 C16 C17 -0.1(6) . . . . ?
C2 N1 C6 Si1 -179.1(3) . . . . ?
C2 N1 C6 C5 1.9(5) . . . . ?
C2 C3 C4 C5 0.5(6) . . . . ?
C2 C7 C8 C9 -176.6(4) . . . . ?
C19 C14 C13 N2 -12.2(6) . . . . ?
C19 C14 C13 C12 166.0(3) . . . . ?
C19 C14 C15 C16 -0.5(6) . . . . ?
C22 C23 C24 C25 2.0(7) . . . . ?
C22 C23 C28 C30 131.2(4) . . . . ?
C22 C23 C28 C29 -106.7(5) . . . . ?
C22 C27 C26 C25 1.9(7) . . . . ?
C22 C27 C31 C32 -133.6(4) . . . . ?
C22 C27 C31 C33 102.9(5) . . . . ?
C13 C14 C19 C18 -178.2(4) . . . . ?
C13 C14 C15 C16 178.1(4) . . . . ?
C13 C12 C7 C2 -9.3(6) . . . . ?
C13 C12 C7 C8 175.8(4) . . . . ?
C13 C12 C11 C10 -173.9(4) . . . . ?
C15 C14 C19 C18 0.4(6) . . . . ?
C15 C14 C13 N2 169.3(4) . . . . ?
C15 C14 C13 C12 -12.6(5) . . . . ?
C12 C7 C8 C9 -1.4(6) . . . . ?
C12 C11 C10 C9 -2.3(6) . . . . ?
C3 C2 C7 C12 -118.1(4) . . . . ?
C3 C2 C7 C8 56.8(5) . . . . ?
C3 C4 C5 C6 0.2(6) . . . . ?
C7 C2 C3 C4 -179.1(4) . . . . ?
C7 C12 C11 C10 2.6(6) . . . . ?
C7 C8 C9 C10 1.7(7) . . . . ?
C16 C17 C18 C19 -0.6(6) . . . . ?
C23 C22 C27 C26 0.3(6) . . . . ?
C23 C22 C27 C31 -178.1(4) . . . . ?
C23 C24 C25 C26 0.2(7) . . . . ?
C4 C5 C6 Si1 179.6(3) . . . . ?
C4 C5 C6 N1 -1.4(6) . . . . ?
C11 C12 C7 C2 174.1(4) . . . . ?
C11 C12 C7 C8 -0.7(6) . . . . ?
C11 C10 C9 C8 0.1(7) . . . . ?
C6 Si1 N3 Hf1 0.6(2) . . . . ?
C6 Si1 N3 C22 177.0(3) . . . . ?
C6 N1 C2 C3 -1.1(5) . . . . ?
C6 N1 C2 C7 177.9(3) . . . . ?
C27 C22 C23 C24 -2.2(6) . . . . ?
C27 C22 C23 C28 173.6(4) . . . . ?
C27 C26 C25 C24 -2.2(7) . . . . ?
C18 C17 C16 C15 0.6(6) . . . . ?
C36 C41 C40 C39 0.8(7) . . . . ?
C36 C37 C38 C39 0.2(7) . . . . ?
C20 Si1 N3 Hf1 118.1(2) . . . . ?
C20 Si1 N3 C22 -65.5(3) . . . . ?
C20 Si1 C6 N1 -126.8(3) . . . . ?
C20 Si1 C6 C5 52.2(4) . . . . ?
C24 C23 C28 C30 -52.9(6) . . . . ?
C24 C23 C28 C29 69.1(5) . . . . ?
C21 Si1 N3 Hf1 -116.2(2) . . . . ?
C21 Si1 N3 C22 60.3(3) . . . . ?
C21 Si1 C6 N1 118.1(3) . . . . ?
C21 Si1 C6 C5 -62.9(4) . . . . ?
C28 C23 C24 C25 -174.0(4) . . . . ?
C26 C27 C31 C32 48.0(6) . . . . ?
C26 C27 C31 C33 -75.5(6) . . . . ?
C41 C36 C35 N4 -7.4(6) . . . . ?
C41 C36 C35 C42 172.2(4) . . . . ?
C41 C36 C37 C38 -0.2(7) . . . . ?
C35 C36 C41 C40 177.2(4) . . . . ?
C35 C36 C37 C38 -177.7(4) . . . . ?
C37 C36 C41 C40 -0.3(7) . . . . ?
C37 C36 C35 N4 170.1(4) . . . . ?
C37 C36 C35 C42 -10.3(6) . . . . ?
C37 C38 C39 C40 0.3(8) . . . . ?
C31 C27 C26 C25 -179.6(4) . . . . ?
C38 C39 C40 C41 -0.8(8) . . . . ?
